data_4113344
loop_
_publ_author_name
'Neil Burford'
'David E. Herbert'
'Paul J. Ragogna'
'Robert McDonald'
'Michael J. Ferguson'

_publ_contact_author_address
;Department of Chemistry
Dalhousie University
Halifax, NS
B3H 4J3, CANADA
;
_publ_contact_author_email Neil.Burford@dal.ca
_publ_contact_author_fax 1-902-494-1310
_publ_contact_author_name 'Neil Burford'
_publ_contact_author_phone 1-902-4943190
_publ_section_title
;
 Diphosphine-Phosphenium Coordination Complexes Representing Monocations
 with Pendant Donors and Ligand Tethered Dications
;
_journal_name_full 'Journal of the American Chemical Society'
_journal_page_first 17067
_journal_page_last 17073
_journal_paper_doi 10.1021/ja0452121
_journal_volume 126
_journal_year 2004
_chemical_absolute_configuration ad
_chemical_formula_moiety 'C37 H32 P3, C F3 O3 S'
_chemical_formula_sum 'C38 H32 F3 O3 P3 S'
_chemical_formula_weight 718.61
_chemical_name_systematic
;
 ?
;
_space_group_IT_number 4
_symmetry_cell_setting monoclinic
_symmetry_space_group_name_Hall 'P 2yb'
_symmetry_space_group_name_H-M 'P 1 21 1'
_atom_sites_solution_hydrogens geom
_atom_sites_solution_primary direct
_atom_sites_solution_secondary difmap
_audit_creation_method SHELXL-97
_cell_angle_alpha 90.00
_cell_angle_beta 110.8300(10)
_cell_angle_gamma 90.00
_cell_formula_units_Z 2
_cell_length_a 8.2272(3)
_cell_length_b 21.9817(8)
_cell_length_c 10.2503(4)
_cell_measurement_reflns_used 6335
_cell_measurement_temperature 193(2)
_cell_measurement_theta_max 26.332
_cell_measurement_theta_min 2.319
_cell_volume 1732.58(11)
_computing_structure_refinement 'SHELXL-97 (Sheldrick, 1997)'
_diffrn_ambient_temperature 193(2)
_diffrn_measured_fraction_theta_full 0.999
_diffrn_measured_fraction_theta_max 0.999
_diffrn_radiation_monochromator graphite
_diffrn_radiation_source 'fine-focus sealed tube'
_diffrn_radiation_type MoK\a
_diffrn_radiation_wavelength 0.71073
_diffrn_reflns_av_R_equivalents 0.0242
_diffrn_reflns_av_sigmaI/netI 0.0394
_diffrn_reflns_limit_h_max 10
_diffrn_reflns_limit_h_min -10
_diffrn_reflns_limit_k_max 27
_diffrn_reflns_limit_k_min -25
_diffrn_reflns_limit_l_max 12
_diffrn_reflns_limit_l_min -12
_diffrn_reflns_number 11716
_diffrn_reflns_theta_full 26.37
_diffrn_reflns_theta_max 26.37
_diffrn_reflns_theta_min 1.85
_exptl_absorpt_coefficient_mu 0.285
_exptl_absorpt_correction_T_max 0.9831
_exptl_absorpt_correction_T_min 0.8543
_exptl_absorpt_correction_type multi-scan
_exptl_absorpt_process_details 'SADABS (Sheldrick, 1996)'
_exptl_crystal_colour colourless
_exptl_crystal_density_diffrn 1.377
_exptl_crystal_description needle
_exptl_crystal_F_000 744
_exptl_crystal_size_max 0.57
_exptl_crystal_size_mid 0.16
_exptl_crystal_size_min 0.06
_refine_diff_density_max 0.341
_refine_diff_density_min -0.159
_refine_diff_density_rms 0.042
_refine_ls_abs_structure_details 'Flack H D (1983), Acta Cryst. A39, 876-881'
_refine_ls_abs_structure_Flack 0.00(5)
_refine_ls_extinction_method none
_refine_ls_goodness_of_fit_ref 1.042
_refine_ls_hydrogen_treatment mixed
_refine_ls_matrix_type full
_refine_ls_number_parameters 433
_refine_ls_number_reflns 6650
_refine_ls_number_restraints 1
_refine_ls_restrained_S_all 1.042
_refine_ls_R_factor_all 0.0365
_refine_ls_R_factor_gt 0.0322
_refine_ls_shift/su_max 0.000
_refine_ls_shift/su_mean 0.000
_refine_ls_structure_factor_coef Fsqd
_refine_ls_weighting_details 'calc w=1/[\s^2^(Fo^2^)+(0.0394P)^2^+0.1013P] where P=(Fo^2^+2Fc^2^)/3'
_refine_ls_weighting_scheme calc
_refine_ls_wR_factor_gt 0.0738
_refine_ls_wR_factor_ref 0.0757
_reflns_number_gt 6131
_reflns_number_total 6650
_reflns_threshold_expression >2sigma(I)
_cod_data_source_file ja0452121si20041007_081423_3.cif
_cod_data_source_block dal0419
_cod_original_sg_symbol_H-M 'P 21'
_cod_database_code 4113344

loop_
_symmetry_equiv_pos_as_xyz
'x, y, z'
'-x, y+1/2, -z'

loop_
_atom_site_label
_atom_site_type_symbol
_atom_site_fract_x
_atom_site_fract_y
_atom_site_fract_z
_atom_site_U_iso_or_equiv
_atom_site_adp_type
_atom_site_occupancy
_atom_site_symmetry_multiplicity
_atom_site_calc_flag
_atom_site_refinement_flags
P1 P 0.11623(7) 0.23212(2) 0.13771(6) 0.02573(13) Uani 1 1 d .
P2 P 0.02342(7) 0.31523(2) -0.11245(5) 0.02211(12) Uani 1 1 d .
P3 P -0.22828(7) 0.32764(2) -0.08236(6) 0.02507(12) Uani 1 1 d .
C1 C 0.0883(3) 0.23823(10) -0.0522(2) 0.0276(5) Uani 1 1 d .
H1A H 0.1991 0.2281 -0.0647 0.033 Uiso 1 1 calc R
H1B H -0.0014 0.2091 -0.1076 0.033 Uiso 1 1 calc R
C11 C 0.0414(3) 0.15454(10) 0.1516(2) 0.0269(5) Uani 1 1 d .
C12 C 0.0977(3) 0.12927(12) 0.2856(2) 0.0355(5) Uani 1 1 d .
H12 H 0.1816 0.1501 0.3608 0.043 Uiso 1 1 calc R
C13 C 0.0321(4) 0.07403(13) 0.3094(3) 0.0451(7) Uani 1 1 d .
H13 H 0.0710 0.0571 0.4006 0.054 Uiso 1 1 calc R
C14 C -0.0898(4) 0.04360(12) 0.2003(3) 0.0469(7) Uani 1 1 d .
H14 H -0.1348 0.0057 0.2165 0.056 Uiso 1 1 calc R
C15 C -0.1458(3) 0.06783(12) 0.0693(3) 0.0442(6) Uani 1 1 d .
H15 H -0.2300 0.0467 -0.0053 0.053 Uiso 1 1 calc R
C16 C -0.0806(3) 0.12321(11) 0.0442(3) 0.0347(5) Uani 1 1 d .
H16 H -0.1204 0.1396 -0.0475 0.042 Uiso 1 1 calc R
C21 C 0.3536(3) 0.22413(10) 0.2090(2) 0.0281(5) Uani 1 1 d .
C22 C 0.4394(3) 0.17258(12) 0.1882(3) 0.0349(5) Uani 1 1 d .
H22 H 0.3745 0.1391 0.1372 0.042 Uiso 1 1 calc R
C23 C 0.6190(3) 0.17011(13) 0.2416(3) 0.0429(6) Uani 1 1 d .
H23 H 0.6773 0.1344 0.2295 0.051 Uiso 1 1 calc R
C24 C 0.7139(3) 0.21931(14) 0.3124(3) 0.0474(7) Uani 1 1 d .
H24 H 0.8374 0.2176 0.3476 0.057 Uiso 1 1 calc R
C25 C 0.6309(4) 0.27040(14) 0.3318(3) 0.0489(7) Uani 1 1 d .
H25 H 0.6969 0.3044 0.3795 0.059 Uiso 1 1 calc R
C26 C 0.4507(3) 0.27288(11) 0.2824(3) 0.0381(6) Uani 1 1 d .
H26 H 0.3936 0.3080 0.2987 0.046 Uiso 1 1 calc R
C31 C 0.1792(3) 0.36757(10) 0.0004(2) 0.0241(4) Uani 1 1 d .
C32 C 0.1487(3) 0.39484(10) 0.1122(2) 0.0254(5) Uani 1 1 d .
H32 H 0.0425 0.3879 0.1268 0.030 Uiso 1 1 calc R
C33 C 0.2758(3) 0.43234(11) 0.2024(2) 0.0323(5) Uani 1 1 d .
H33 H 0.2552 0.4517 0.2779 0.039 Uiso 1 1 calc R
C34 C 0.4302(3) 0.44143(12) 0.1829(3) 0.0407(6) Uani 1 1 d .
H34 H 0.5170 0.4664 0.2461 0.049 Uiso 1 1 calc R
C35 C 0.4607(3) 0.41460(14) 0.0722(3) 0.0477(7) Uani 1 1 d .
H35 H 0.5680 0.4213 0.0593 0.057 Uiso 1 1 calc R
C36 C 0.3349(3) 0.37789(12) -0.0205(3) 0.0375(6) Uani 1 1 d .
H36 H 0.3550 0.3599 -0.0976 0.045 Uiso 1 1 calc R
C41 C 0.0312(3) 0.32561(10) -0.2849(2) 0.0256(4) Uani 1 1 d .
C42 C 0.0996(3) 0.28135(12) -0.3470(2) 0.0327(5) Uani 1 1 d .
H42 H 0.1359 0.2433 -0.3022 0.039 Uiso 1 1 calc R
C43 C 0.1145(3) 0.29310(13) -0.4752(3) 0.0432(6) Uani 1 1 d .
H43 H 0.1644 0.2635 -0.5172 0.052 Uiso 1 1 calc R
C44 C 0.0570(4) 0.34768(14) -0.5416(3) 0.0457(7) Uani 1 1 d .
H44 H 0.0661 0.3552 -0.6301 0.055 Uiso 1 1 calc R
C45 C -0.0136(4) 0.39148(13) -0.4813(3) 0.0441(6) Uani 1 1 d .
H45 H -0.0538 0.4288 -0.5287 0.053 Uiso 1 1 calc R
C46 C -0.0257(3) 0.38125(11) -0.3527(2) 0.0350(5) Uani 1 1 d .
H46 H -0.0722 0.4116 -0.3101 0.042 Uiso 1 1 calc R
C51 C -0.3198(3) 0.39419(10) -0.1896(2) 0.0270(5) Uani 1 1 d .
C52 C -0.2599(3) 0.45089(10) -0.1299(2) 0.0308(5) Uani 1 1 d .
H52 H -0.1696 0.4529 -0.0409 0.037 Uiso 1 1 calc R
C53 C -0.3298(3) 0.50357(11) -0.1980(3) 0.0412(6) Uani 1 1 d .
H53 H -0.2859 0.5417 -0.1572 0.049 Uiso 1 1 calc R
C54 C -0.4636(4) 0.50155(13) -0.3256(3) 0.0562(8) Uani 1 1 d .
H54 H -0.5112 0.5381 -0.3735 0.067 Uiso 1 1 calc R
C55 C -0.5276(4) 0.44576(15) -0.3828(3) 0.0637(10) Uani 1 1 d .
H55 H -0.6225 0.4442 -0.4692 0.076 Uiso 1 1 calc R
C56 C -0.4563(3) 0.39235(12) -0.3168(3) 0.0442(6) Uani 1 1 d .
H56 H -0.5005 0.3543 -0.3585 0.053 Uiso 1 1 calc R
C61 C -0.3435(3) 0.26197(10) -0.1810(3) 0.0304(5) Uani 1 1 d .
C62 C -0.3551(3) 0.24573(11) -0.3143(3) 0.0360(6) Uani 1 1 d .
H62 H -0.2999 0.2702 -0.3627 0.043 Uiso 1 1 calc R
C63 C -0.4463(3) 0.19425(12) -0.3783(3) 0.0431(6) Uani 1 1 d .
H63 H -0.4521 0.1832 -0.4694 0.052 Uiso 1 1 calc R
C64 C -0.5289(3) 0.15911(12) -0.3085(3) 0.0467(7) Uani 1 1 d .
H64 H -0.5924 0.1240 -0.3520 0.056 Uiso 1 1 calc R
C65 C -0.5192(3) 0.17506(12) -0.1759(3) 0.0461(7) Uani 1 1 d .
H65 H -0.5763 0.1508 -0.1285 0.055 Uiso 1 1 calc R
C66 C -0.4275(3) 0.22575(11) -0.1114(3) 0.0371(6) Uani 1 1 d .
H66 H -0.4210 0.2362 -0.0198 0.045 Uiso 1 1 calc R
S S 0.13680(7) 0.03702(3) -0.24513(6) 0.03356(14) Uani 1 1 d .
F1 F -0.0438(3) 0.13108(8) -0.3744(2) 0.0771(6) Uani 1 1 d .
F2 F -0.15163(19) 0.04540(9) -0.46108(16) 0.0576(4) Uani 1 1 d .
F3 F -0.1755(2) 0.07528(9) -0.27098(19) 0.0640(5) Uani 1 1 d .
O1 O 0.0842(2) -0.02284(8) -0.2208(2) 0.0458(5) Uani 1 1 d .
O2 O 0.2068(3) 0.07481(11) -0.1243(2) 0.0597(6) Uani 1 1 d .
O3 O 0.2273(2) 0.03884(9) -0.34146(18) 0.0437(4) Uani 1 1 d .
C70 C -0.0678(3) 0.07405(12) -0.3418(3) 0.0401(6) Uani 1 1 d .

loop_
_atom_site_aniso_label
_atom_site_aniso_U_11
_atom_site_aniso_U_22
_atom_site_aniso_U_33
_atom_site_aniso_U_23
_atom_site_aniso_U_13
_atom_site_aniso_U_12
P1 0.0313(3) 0.0233(3) 0.0219(3) 0.0014(2) 0.0085(2) 0.0037(2)
P2 0.0250(2) 0.0213(3) 0.0200(2) 0.0005(2) 0.0080(2) -0.0006(2)
P3 0.0241(3) 0.0249(3) 0.0263(3) 0.0028(2) 0.0091(2) -0.0004(2)
C1 0.0346(11) 0.0259(12) 0.0229(11) 0.0017(9) 0.0108(9) 0.0037(9)
C11 0.0306(11) 0.0247(11) 0.0299(11) 0.0025(9) 0.0160(9) 0.0058(9)
C12 0.0387(13) 0.0387(14) 0.0307(12) 0.0065(11) 0.0143(10) 0.0058(11)
C13 0.0550(16) 0.0403(15) 0.0475(16) 0.0167(13) 0.0272(14) 0.0111(13)
C14 0.0568(16) 0.0263(13) 0.0704(19) 0.0114(13) 0.0384(15) 0.0039(12)
C15 0.0489(15) 0.0326(14) 0.0541(17) -0.0070(13) 0.0220(13) -0.0065(12)
C16 0.0419(13) 0.0299(13) 0.0317(13) 0.0005(10) 0.0124(10) -0.0015(10)
C21 0.0315(11) 0.0299(12) 0.0223(10) 0.0036(9) 0.0088(9) 0.0019(9)
C22 0.0374(13) 0.0322(13) 0.0354(13) -0.0001(11) 0.0134(10) 0.0016(10)
C23 0.0399(14) 0.0437(16) 0.0470(16) 0.0020(13) 0.0178(12) 0.0119(12)
C24 0.0306(13) 0.063(2) 0.0440(15) 0.0021(14) 0.0084(11) 0.0027(13)
C25 0.0410(14) 0.0513(18) 0.0436(16) -0.0071(13) 0.0020(12) -0.0095(13)
C26 0.0414(14) 0.0314(13) 0.0353(14) -0.0005(11) 0.0060(11) 0.0027(11)
C31 0.0268(10) 0.0216(11) 0.0226(10) -0.0011(9) 0.0071(8) -0.0010(8)
C32 0.0242(10) 0.0253(12) 0.0256(11) 0.0018(9) 0.0076(9) 0.0031(9)
C33 0.0357(12) 0.0309(12) 0.0279(12) -0.0043(10) 0.0083(10) 0.0010(10)
C34 0.0374(14) 0.0403(15) 0.0412(14) -0.0095(12) 0.0102(11) -0.0123(11)
C35 0.0340(13) 0.0607(19) 0.0538(16) -0.0157(15) 0.0221(12) -0.0183(13)
C36 0.0334(12) 0.0455(15) 0.0378(13) -0.0106(12) 0.0177(11) -0.0088(11)
C41 0.0275(10) 0.0293(12) 0.0204(10) -0.0025(9) 0.0090(8) -0.0062(9)
C42 0.0344(12) 0.0366(13) 0.0279(12) -0.0049(10) 0.0119(10) -0.0045(10)
C43 0.0455(14) 0.0575(18) 0.0307(13) -0.0108(13) 0.0186(11) -0.0060(13)
C44 0.0518(15) 0.0643(19) 0.0243(12) -0.0021(12) 0.0175(11) -0.0204(14)
C45 0.0514(15) 0.0456(16) 0.0343(14) 0.0096(12) 0.0141(12) -0.0100(13)
C46 0.0435(14) 0.0328(13) 0.0303(12) 0.0014(11) 0.0151(11) -0.0078(11)
C51 0.0242(10) 0.0278(12) 0.0290(11) 0.0007(10) 0.0094(9) 0.0007(9)
C52 0.0292(11) 0.0300(13) 0.0309(12) -0.0011(10) 0.0080(9) 0.0002(10)
C53 0.0429(14) 0.0236(13) 0.0510(16) -0.0019(12) 0.0093(12) -0.0022(11)
C54 0.0608(19) 0.0331(15) 0.0576(18) 0.0146(14) 0.0000(15) 0.0076(13)
C55 0.060(2) 0.0480(19) 0.0511(18) 0.0102(15) -0.0201(15) 0.0013(14)
C56 0.0454(15) 0.0338(14) 0.0389(14) -0.0009(12) -0.0027(12) -0.0030(12)
C61 0.0248(11) 0.0248(12) 0.0389(14) 0.0047(10) 0.0079(10) -0.0005(9)
C62 0.0350(12) 0.0330(14) 0.0397(13) 0.0012(11) 0.0126(10) -0.0056(10)
C63 0.0383(14) 0.0364(14) 0.0480(16) -0.0093(12) 0.0072(12) -0.0054(11)
C64 0.0326(13) 0.0270(13) 0.069(2) -0.0031(13) 0.0047(13) -0.0061(10)
C65 0.0335(13) 0.0339(15) 0.0698(19) 0.0150(14) 0.0170(13) -0.0045(11)
C66 0.0280(11) 0.0337(14) 0.0506(15) 0.0110(12) 0.0151(10) -0.0019(10)
S 0.0301(3) 0.0371(3) 0.0308(3) 0.0047(3) 0.0076(2) -0.0073(3)
F1 0.0809(13) 0.0364(10) 0.1080(17) 0.0245(10) 0.0263(12) 0.0096(9)
F2 0.0392(8) 0.0816(13) 0.0402(9) -0.0075(9) -0.0004(7) 0.0002(8)
F3 0.0577(10) 0.0734(12) 0.0723(12) -0.0051(10) 0.0370(9) 0.0141(9)
O1 0.0480(11) 0.0393(11) 0.0533(12) 0.0130(9) 0.0220(9) -0.0022(8)
O2 0.0595(12) 0.0740(15) 0.0389(10) -0.0089(11) 0.0094(9) -0.0296(11)
O3 0.0372(9) 0.0501(11) 0.0459(10) 0.0123(9) 0.0173(8) 0.0008(9)
C70 0.0394(13) 0.0389(15) 0.0428(15) -0.0002(12) 0.0159(12) 0.0022(11)

loop_
_atom_type_symbol
_atom_type_description
_atom_type_scat_dispersion_real
_atom_type_scat_dispersion_imag
_atom_type_scat_source
C C 0.0033 0.0016 'International Tables Vol C Tables 4.2.6.8 and 6.1.1.4'
H H 0.0000 0.0000 'International Tables Vol C Tables 4.2.6.8 and 6.1.1.4'
O O 0.0106 0.0060 'International Tables Vol C Tables 4.2.6.8 and 6.1.1.4'
F F 0.0171 0.0103 'International Tables Vol C Tables 4.2.6.8 and 6.1.1.4'
P P 0.1023 0.0942 'International Tables Vol C Tables 4.2.6.8 and 6.1.1.4'
S S 0.1246 0.1234 'International Tables Vol C Tables 4.2.6.8 and 6.1.1.4'

loop_
_geom_angle_atom_site_label_1
_geom_angle_atom_site_label_2
_geom_angle_atom_site_label_3
_geom_angle
C21 P1 C11 102.65(10)
C21 P1 C1 98.05(10)
C11 P1 C1 103.02(10)
C31 P2 C41 106.43(9)
C31 P2 C1 108.69(10)
C41 P2 C1 110.02(10)
C31 P2 P3 108.57(7)
C41 P2 P3 118.74(7)
C1 P2 P3 104.10(7)
C61 P3 C51 106.21(10)
C61 P3 P2 98.77(8)
C51 P3 P2 102.75(7)
P2 C1 P1 109.36(11)
C16 C11 C12 118.5(2)
C16 C11 P1 124.79(18)
C12 C11 P1 116.21(18)
C13 C12 C11 120.5(2)
C14 C13 C12 119.9(2)
C15 C14 C13 120.1(2)
C14 C15 C16 120.4(3)
C11 C16 C15 120.6(2)
C26 C21 C22 119.1(2)
C26 C21 P1 117.92(18)
C22 C21 P1 122.91(18)
C23 C22 C21 120.0(2)
C24 C23 C22 120.2(2)
C25 C24 C23 120.2(2)
C24 C25 C26 120.3(3)
C25 C26 C21 120.2(2)
C36 C31 C32 120.1(2)
C36 C31 P2 119.29(17)
C32 C31 P2 120.50(16)
C33 C32 C31 119.2(2)
C34 C33 C32 120.4(2)
C33 C34 C35 120.5(2)
C34 C35 C36 120.2(2)
C35 C36 C31 119.6(2)
C42 C41 C46 120.2(2)
C42 C41 P2 121.47(17)
C46 C41 P2 118.23(17)
C43 C42 C41 119.4(2)
C44 C43 C42 120.0(2)
C43 C44 C45 120.8(2)
C46 C45 C44 120.1(3)
C45 C46 C41 119.5(2)
C56 C51 C52 118.6(2)
C56 C51 P3 124.49(19)
C52 C51 P3 116.42(16)
C53 C52 C51 120.8(2)
C52 C53 C54 120.4(2)
C53 C54 C55 119.2(3)
C56 C55 C54 121.1(3)
C55 C56 C51 119.9(3)
C62 C61 C66 118.8(2)
C62 C61 P3 126.33(18)
C66 C61 P3 114.84(19)
C61 C62 C63 120.9(2)
C64 C63 C62 119.6(3)
C65 C64 C63 120.0(2)
C66 C65 C64 120.6(2)
C65 C66 C61 120.0(3)
O2 S O3 115.62(12)
O2 S O1 115.80(12)
O3 S O1 114.09(12)
O2 S C70 102.82(13)
O3 S C70 102.68(11)
O1 S C70 103.17(12)
F2 C70 F3 106.4(2)
F2 C70 F1 106.9(2)
F3 C70 F1 107.8(2)
F2 C70 S 111.52(18)
F3 C70 S 112.31(18)
F1 C70 S 111.60(18)

loop_
_geom_bond_atom_site_label_1
_geom_bond_atom_site_label_2
_geom_bond_distance
P1 C21 1.834(2)
P1 C11 1.835(2)
P1 C1 1.882(2)
P2 C31 1.803(2)
P2 C41 1.806(2)
P2 C1 1.816(2)
P2 P3 2.2163(7)
P3 C61 1.823(2)
P3 C51 1.824(2)
C11 C16 1.381(3)
C11 C12 1.399(3)
C12 C13 1.386(4)
C13 C14 1.381(4)
C14 C15 1.363(4)
C15 C16 1.391(4)
C21 C26 1.387(3)
C21 C22 1.391(3)
C22 C23 1.383(3)
C23 C24 1.379(4)
C24 C25 1.365(4)
C25 C26 1.387(4)
C31 C36 1.390(3)
C31 C32 1.393(3)
C32 C33 1.393(3)
C33 C34 1.369(3)
C34 C35 1.378(4)
C35 C36 1.387(4)
C41 C42 1.387(3)
C41 C46 1.402(3)
C42 C43 1.386(3)
C43 C44 1.378(4)
C44 C45 1.379(4)
C45 C46 1.376(3)
C51 C56 1.386(3)
C51 C52 1.399(3)
C52 C53 1.369(3)
C53 C54 1.378(4)
C54 C55 1.381(4)
C55 C56 1.378(4)
C61 C62 1.382(3)
C61 C66 1.404(3)
C62 C63 1.387(3)
C63 C64 1.384(4)
C64 C65 1.378(4)
C65 C66 1.376(4)
S O2 1.431(2)
S O3 1.4328(18)
S O1 1.4347(18)
S C70 1.814(3)
F1 C70 1.330(3)
F2 C70 1.330(3)
F3 C70 1.330(3)

loop_
_geom_torsion_atom_site_label_1
_geom_torsion_atom_site_label_2
_geom_torsion_atom_site_label_3
_geom_torsion_atom_site_label_4
_geom_torsion
C31 P2 P3 C61 -170.31(10)
C41 P2 P3 C61 68.06(11)
C1 P2 P3 C61 -54.65(11)
C31 P2 P3 C51 80.76(10)
C41 P2 P3 C51 -40.87(11)
C1 P2 P3 C51 -163.58(10)
C31 P2 C1 P1 54.29(14)
C41 P2 C1 P1 170.46(10)
P3 P2 C1 P1 -61.28(11)
C21 P1 C1 P2 -110.11(13)
C11 P1 C1 P2 144.84(11)
C21 P1 C11 C16 -129.95(19)
C1 P1 C11 C16 -28.5(2)
C21 P1 C11 C12 58.31(19)
C1 P1 C11 C12 159.80(17)
C16 C11 C12 C13 0.1(3)
P1 C11 C12 C13 172.34(18)
C11 C12 C13 C14 0.0(4)
C12 C13 C14 C15 -0.1(4)
C13 C14 C15 C16 0.2(4)
C12 C11 C16 C15 0.0(3)
P1 C11 C16 C15 -171.53(19)
C14 C15 C16 C11 -0.2(4)
C11 P1 C21 C26 -146.34(18)
C1 P1 C21 C26 108.3(2)
C11 P1 C21 C22 36.2(2)
C1 P1 C21 C22 -69.2(2)
C26 C21 C22 C23 0.7(4)
P1 C21 C22 C23 178.23(19)
C21 C22 C23 C24 -1.8(4)
C22 C23 C24 C25 1.0(4)
C23 C24 C25 C26 0.9(4)
C24 C25 C26 C21 -2.0(4)
C22 C21 C26 C25 1.1(4)
P1 C21 C26 C25 -176.5(2)
C41 P2 C31 C36 -37.4(2)
C1 P2 C31 C36 81.1(2)
P3 P2 C31 C36 -166.26(17)
C41 P2 C31 C32 146.22(18)
C1 P2 C31 C32 -95.32(19)
P3 P2 C31 C32 17.33(19)
C36 C31 C32 C33 -0.1(3)
P2 C31 C32 C33 176.32(17)
C31 C32 C33 C34 -1.2(4)
C32 C33 C34 C35 1.3(4)
C33 C34 C35 C36 -0.2(5)
C34 C35 C36 C31 -1.0(4)
C32 C31 C36 C35 1.2(4)
P2 C31 C36 C35 -175.3(2)
C31 P2 C41 C42 110.21(18)
C1 P2 C41 C42 -7.4(2)
P3 P2 C41 C42 -127.08(16)
C31 P2 C41 C46 -66.51(18)
C1 P2 C41 C46 175.90(17)
P3 P2 C41 C46 56.20(18)
C46 C41 C42 C43 1.3(3)
P2 C41 C42 C43 -175.32(19)
C41 C42 C43 C44 -1.9(4)
C42 C43 C44 C45 0.9(4)
C43 C44 C45 C46 0.7(4)
C44 C45 C46 C41 -1.2(4)
C42 C41 C46 C45 0.2(3)
P2 C41 C46 C45 176.96(18)
C61 P3 C51 C56 3.0(2)
P2 P3 C51 C56 106.2(2)
C61 P3 C51 C52 175.26(17)
P2 P3 C51 C52 -81.52(17)
C56 C51 C52 C53 -2.5(4)
P3 C51 C52 C53 -175.2(2)
C51 C52 C53 C54 1.5(4)
C52 C53 C54 C55 0.8(5)
C53 C54 C55 C56 -2.2(5)
C54 C55 C56 C51 1.1(5)
C52 C51 C56 C55 1.2(4)
P3 C51 C56 C55 173.3(2)
C51 P3 C61 C62 56.9(2)
P2 P3 C61 C62 -49.2(2)
C51 P3 C61 C66 -122.76(17)
P2 P3 C61 C66 131.14(16)
C66 C61 C62 C63 -0.7(4)
P3 C61 C62 C63 179.67(19)
C61 C62 C63 C64 0.9(4)
C62 C63 C64 C65 -0.5(4)
C63 C64 C65 C66 -0.1(4)
C64 C65 C66 C61 0.4(4)
C62 C61 C66 C65 0.1(3)
P3 C61 C66 C65 179.74(19)
O2 S C70 F2 178.87(18)
O3 S C70 F2 58.5(2)
O1 S C70 F2 -60.4(2)
O2 S C70 F3 -61.7(2)
O3 S C70 F3 177.87(19)
O1 S C70 F3 59.0(2)
O2 S C70 F1 59.4(2)
O3 S C70 F1 -60.9(2)
O1 S C70 F1 -179.79(19)

loop_
_cod_related_entry_id
_cod_related_entry_database
_cod_related_entry_code
1 ChemSpider 30660492
